data_7124872
loop_
_publ_author_name
'Zheng, Fangrui'
'Leung, Tsz-Fai'
'Chan, Ka-Wing'
'Sung, Herman H. Y.'
'Williams, Ian D.'
'Xie, Zuowei'
'Jia, Guochen'

_publ_section_title
;
 Phosphine-catalyzed cage carbon functionalization of o-carborane: facile
 synthesis of alkenylcarboranes.
;
_journal_issue 71
_journal_name_full 'Chemical communications (Cambridge, England)'
_journal_page_first 10767
_journal_page_last 10770
_journal_paper_doi 10.1039/c6cc05283e
_journal_volume 52
_journal_year 2016
_chemical_formula_moiety 'C11 H20 B10 O2 S'
_chemical_formula_sum 'C11 H20 B10 O2 S'
_chemical_formula_weight 324.43
_space_group_crystal_system monoclinic
_space_group_IT_number 14
_space_group_name_Hall '-P 2yn'
_space_group_name_H-M_alt 'P 1 21/n 1'
_atom_sites_solution_hydrogens geom
_atom_sites_solution_primary iterative
_audit_creation_date 2015-09-21
_audit_creation_method
;
Olex2 1.2
(compiled 2015.01.26 svn.r3150 for OlexSys, GUI svn.r4998)
;
_audit_update_record
;
2015-10-20 deposited with the CCDC.
2016-08-02 downloaded from the CCDC.
;
_cell_angle_alpha 90
_cell_angle_beta 100.292(12)
_cell_angle_gamma 90
_cell_formula_units_Z 4
_cell_length_a 14.009(2)
_cell_length_b 7.0087(11)
_cell_length_c 17.9756(19)
_cell_measurement_reflns_used 972
_cell_measurement_temperature 99.94(14)
_cell_measurement_theta_max 72.4900
_cell_measurement_theta_min 6.3820
_cell_volume 1736.5(4)
_computing_cell_refinement
;
CrysAlisPro, Agilent Technologies,
Version 1.171.37.35 (release 13-08-2014 CrysAlis171 .NET)
(compiled Aug 13 2014,18:06:01)
;
_computing_data_collection
;
CrysAlisPro, Agilent Technologies,
Version 1.171.37.35 (release 13-08-2014 CrysAlis171 .NET)
(compiled Aug 13 2014,18:06:01)
;
_computing_data_reduction
;
CrysAlisPro, Agilent Technologies,
Version 1.171.37.35 (release 13-08-2014 CrysAlis171 .NET)
(compiled Aug 13 2014,18:06:01)
;
_computing_molecular_graphics 'Olex2 (Dolomanov et al., 2009)'
_computing_publication_material 'Olex2 (Dolomanov et al., 2009)'
_computing_structure_refinement 'ShelXL (Sheldrick, 2008)'
_computing_structure_solution
;
Superflip (Palatinus & Chapuis, 2007;Palatinus & van der Lee, 2008;
Palatinus et al., 2012)
;
_diffrn_ambient_environment N~2~
_diffrn_ambient_temperature 99.94(14)
_diffrn_detector 'CCD plate'
_diffrn_detector_area_resol_mean 10.3587
_diffrn_detector_type Atlas
_diffrn_measured_fraction_theta_full 0.980
_diffrn_measured_fraction_theta_max 0.980
_diffrn_measurement_details
;
#__ type_ start__ end____ width___ exp.time_
  1 omega   36.00  141.00   1.0000   45.0000
omega____ theta____ kappa____ phi______ frames
    -      110.5703  -61.0000 -150.0000 105

#__ type_ start__ end____ width___ exp.time_
  2 omega  -49.00   35.00   1.0000   18.0000
omega____ theta____ kappa____ phi______ frames
    -      -40.9453   37.0000 -120.0000 84

#__ type_ start__ end____ width___ exp.time_
  3 omega  -96.00   -2.00   1.0000   18.0000
omega____ theta____ kappa____ phi______ frames
    -      -40.9453  125.0000  -30.0000 94

#__ type_ start__ end____ width___ exp.time_
  4 omega  -49.00   35.00   1.0000   18.0000
omega____ theta____ kappa____ phi______ frames
    -      -40.9453   37.0000   90.0000 84

#__ type_ start__ end____ width___ exp.time_
  5 omega   28.00  110.00   1.0000   45.0000
omega____ theta____ kappa____ phi______ frames
    -      110.5703  -98.0000  121.0000 82

#__ type_ start__ end____ width___ exp.time_
  6 omega   94.00  178.00   1.0000   45.0000
omega____ theta____ kappa____ phi______ frames
    -      110.5703  125.0000 -180.0000 84

#__ type_ start__ end____ width___ exp.time_
  7 omega   83.00  178.00   1.0000   45.0000
omega____ theta____ kappa____ phi______ frames
    -      110.5703   45.0000    0.0000 95

#__ type_ start__ end____ width___ exp.time_
  8 omega -115.00  -53.00   1.0000   18.0000
omega____ theta____ kappa____ phi______ frames
    -      -40.9453  -57.0000  -60.0000 62

#__ type_ start__ end____ width___ exp.time_
  9 omega -115.00  -11.00   1.0000   18.0000
omega____ theta____ kappa____ phi______ frames
    -      -40.9453  -57.0000  120.0000 104
;
_diffrn_measurement_device 'kappa diffractometer'
_diffrn_measurement_device_type 'SuperNova, Dual, Cu at zero, Atlas'
_diffrn_measurement_method '\w scans'
_diffrn_orient_matrix_UB_11 -0.0540654000
_diffrn_orient_matrix_UB_12 -0.0257047000
_diffrn_orient_matrix_UB_13 -0.0818371000
_diffrn_orient_matrix_UB_21 -0.0547839000
_diffrn_orient_matrix_UB_22 0.1886498000
_diffrn_orient_matrix_UB_23 0.0059628000
_diffrn_orient_matrix_UB_31 0.0809632000
_diffrn_orient_matrix_UB_32 0.1102623000
_diffrn_orient_matrix_UB_33 -0.0291283000
_diffrn_radiation_monochromator mirror
_diffrn_radiation_probe x-ray
_diffrn_radiation_type CuK\a
_diffrn_radiation_wavelength 1.54184
_diffrn_reflns_av_R_equivalents 0.0970
_diffrn_reflns_av_unetI/netI 0.1455
_diffrn_reflns_limit_h_max 16
_diffrn_reflns_limit_h_min -13
_diffrn_reflns_limit_k_max 8
_diffrn_reflns_limit_k_min -6
_diffrn_reflns_limit_l_max 21
_diffrn_reflns_limit_l_min -21
_diffrn_reflns_number 6809
_diffrn_reflns_theta_full 66.500
_diffrn_reflns_theta_max 66.965
_diffrn_reflns_theta_min 4.405
_diffrn_source 'sealed X-ray tube'
_diffrn_source_current 0.80
_diffrn_source_power 0.040
_diffrn_source_target Cu
_diffrn_source_type 'SuperNova (Cu) X-ray Source'
_diffrn_source_voltage 50
_exptl_absorpt_coefficient_mu 1.611
_exptl_absorpt_correction_T_max 1.00000
_exptl_absorpt_correction_T_min 0.81855
_exptl_absorpt_correction_type multi-scan
_exptl_absorpt_process_details
;
CrysAlisPro, Agilent Technologies,
Version 1.171.37.35 (release 13-08-2014 CrysAlis171 .NET)
(compiled Aug 13 2014,18:06:01)
Empirical absorption correction using spherical harmonics,
 implemented in SCALE3 ABSPACK scaling algorithm.
;
_exptl_crystal_colour colourless
_exptl_crystal_density_diffrn 1.241
_exptl_crystal_description plate
_exptl_crystal_F_000 672
_exptl_crystal_size_max 0.2
_exptl_crystal_size_mid 0.15
_exptl_crystal_size_min 0.03
_refine_diff_density_max 0.338
_refine_diff_density_min -0.403
_refine_diff_density_rms 0.070
_refine_ls_extinction_method none
_refine_ls_goodness_of_fit_ref 1.001
_refine_ls_hydrogen_treatment constr
_refine_ls_matrix_type full
_refine_ls_number_parameters 218
_refine_ls_number_reflns 3038
_refine_ls_number_restraints 0
_refine_ls_restrained_S_all 1.001
_refine_ls_R_factor_all 0.1209
_refine_ls_R_factor_gt 0.0636
_refine_ls_shift/su_max 0.000
_refine_ls_shift/su_mean 0.000
_refine_ls_structure_factor_coef Fsqd
_refine_ls_weighting_details
;
w=exp[0.9050(sin\q/\l)^2^)]/[\s^2^(Fo^2^)+(0.0122P)^2^] 
where P=(Fo^2^+2Fc^2^)/3
;
_refine_ls_weighting_scheme calc
_refine_ls_wR_factor_gt 0.1079
_refine_ls_wR_factor_ref 0.1330
_reflns_Friedel_coverage 0.000
_reflns_number_gt 1783
_reflns_number_total 3038
_reflns_threshold_expression 'I > 2\s(I)'
_cod_data_source_file c6cc05283e2.cif
_cod_data_source_block cpd3o_zheng10cult
_cod_database_code 7124872
_shelx_space_group_comment
;
The symmetry employed for this shelxl refinement is uniquely defined
by the following loop, which should always be used as a source of
symmetry information in preference to the above space-group names.
They are only intended as comments.
;
_reflns_odcompleteness_completeness 98.79
_reflns_odcompleteness_iscentric 1
_reflns_odcompleteness_theta 68.13
_olex2_refinement_description
;
1. Fixed Uiso
 At 1.2 times of:
  All B(H) groups, All C(H) groups, All C(H,H) groups
 At 1.5 times of:
  All C(H,H,H) groups
2.a Secondary CH2 refined with riding coordinates:
 C6(H6A,H6B)
2.b Aromatic/amide H refined with riding coordinates:
 C4(H4A), C12(H12A), C13(H13), C14(H14)
2.c Idealised Me refined as rotating group:
 C7(H7A,H7B,H7C)
2.d Boron cage BH refined with riding coordinates:
 B3(H3), B4(H4), B5(H5), B6(H6), B7(H7), B8(H8), B9(H9), B10(H10), B11(H11),
 B12(H12), C2(H2)
;
_shelx_shelxl_version_number 2014/7
_olex2_date_sample_data_collection 2015-07-07
_olex2_submission_special_instructions 'No special instructions were received'

loop_
_space_group_symop_operation_xyz
'x, y, z'
'-x+1/2, y+1/2, -z+1/2'
'-x, -y, -z'
'x-1/2, -y-1/2, z-1/2'

loop_
_atom_site_label
_atom_site_type_symbol
_atom_site_fract_x
_atom_site_fract_y
_atom_site_fract_z
_atom_site_U_iso_or_equiv
_atom_site_adp_type
_atom_site_occupancy
_atom_site_site_symmetry_order
_atom_site_calc_flag
_atom_site_refinement_flags_posn
S1 S 0.08043(8) 0.58766(16) 0.25423(5) 0.0275(3) Uani 1 1 d .
O1 O 0.03675(19) 0.5969(4) 0.43860(15) 0.0264(7) Uani 1 1 d .
O2 O 0.11144(18) 0.8537(4) 0.39957(14) 0.0194(6) Uani 1 1 d .
B3 B 0.2634(3) 0.2963(6) 0.5391(2) 0.0189(9) Uani 1 1 d .
H3 H 0.2389 0.1717 0.5015 0.023 Uiso 1 1 calc R
B4 B 0.3684(3) 0.4341(6) 0.5311(2) 0.0198(9) Uani 1 1 d .
H4 H 0.4139 0.3990 0.4877 0.024 Uiso 1 1 calc R
B5 B 0.3483(3) 0.6759(7) 0.5566(2) 0.0234(10) Uani 1 1 d .
H5 H 0.3805 0.7993 0.5301 0.028 Uiso 1 1 calc R
B6 B 0.2313(3) 0.6876(7) 0.5803(2) 0.0211(9) Uani 1 1 d .
H6 H 0.1852 0.8185 0.5691 0.025 Uiso 1 1 calc R
B7 B 0.2484(3) 0.3031(7) 0.6354(2) 0.0219(9) Uani 1 1 d .
H7 H 0.2142 0.1815 0.6614 0.026 Uiso 1 1 calc R
B8 B 0.3658(3) 0.2883(7) 0.6113(2) 0.0236(10) Uani 1 1 d .
H8 H 0.4108 0.1557 0.6217 0.028 Uiso 1 1 calc R
B9 B 0.4191(3) 0.5200(7) 0.6226(3) 0.0252(10) Uani 1 1 d .
H9 H 0.4992 0.5402 0.6404 0.030 Uiso 1 1 calc R
B10 B 0.3337(4) 0.6777(7) 0.6530(3) 0.0260(10) Uani 1 1 d .
H10 H 0.3572 0.8022 0.6910 0.031 Uiso 1 1 calc R
B11 B 0.2285(3) 0.5417(7) 0.6596(2) 0.0219(10) Uani 1 1 d .
H11 H 0.1805 0.5764 0.7014 0.026 Uiso 1 1 calc R
B12 B 0.3443(3) 0.4393(7) 0.6869(2) 0.0204(9) Uani 1 1 d .
H12 H 0.3750 0.4069 0.7475 0.024 Uiso 1 1 calc R
C1 C 0.2560(3) 0.5362(5) 0.5108(2) 0.0168(8) Uani 1 1 d .
C2 C 0.1881(3) 0.4601(5) 0.57101(19) 0.0172(8) Uani 1 1 d .
H2 H 0.1082 0.4407 0.5518 0.021 Uiso 1 1 calc R
C3 C 0.2048(3) 0.5771(5) 0.4314(2) 0.0166(7) Uani 1 1 d .
C4 C 0.2424(3) 0.5229(5) 0.3715(2) 0.0180(8) Uani 1 1 d .
H4A H 0.3050 0.4668 0.3828 0.022 Uiso 1 1 calc R
C5 C 0.1080(3) 0.6750(5) 0.42368(19) 0.0162(8) Uani 1 1 d .
C6 C 0.0177(3) 0.9531(6) 0.3863(2) 0.0239(9) Uani 1 1 d .
H6A H -0.0130 0.9448 0.4318 0.029 Uiso 1 1 calc R
H6B H -0.0265 0.8945 0.3433 0.029 Uiso 1 1 calc R
C7 C 0.0368(3) 1.1560(6) 0.3693(3) 0.0428(13) Uani 1 1 d .
H7A H 0.0643 1.1628 0.3229 0.064 Uiso 1 1 calc GR
H7B H 0.0828 1.2108 0.4114 0.064 Uiso 1 1 calc GR
H7C H -0.0241 1.2279 0.3624 0.064 Uiso 1 1 calc GR
C11 C 0.2010(3) 0.5376(5) 0.2914(2) 0.0200(8) Uani 1 1 d .
C12 C 0.2546(3) 0.5078(5) 0.2336(2) 0.0256(9) Uani 1 1 d .
H12A H 0.3221 0.4804 0.2417 0.031 Uiso 1 1 calc R
C13 C 0.1945(3) 0.5241(6) 0.1612(2) 0.0262(9) Uani 1 1 d .
H13 H 0.2181 0.5065 0.1154 0.031 Uiso 1 1 calc R
C14 C 0.1013(3) 0.5667(6) 0.1633(2) 0.0252(9) Uani 1 1 d .
H14 H 0.0527 0.5831 0.1196 0.030 Uiso 1 1 calc R

loop_
_atom_site_aniso_label
_atom_site_aniso_U_11
_atom_site_aniso_U_22
_atom_site_aniso_U_33
_atom_site_aniso_U_23
_atom_site_aniso_U_13
_atom_site_aniso_U_12
S1 0.0237(5) 0.0397(6) 0.0182(4) 0.0021(5) 0.0015(4) -0.0027(5)
O1 0.0190(14) 0.0340(17) 0.0272(14) 0.0088(13) 0.0066(12) 0.0020(13)
O2 0.0160(13) 0.0209(14) 0.0197(13) 0.0014(12) -0.0006(11) 0.0036(11)
B3 0.017(2) 0.016(2) 0.022(2) 0.0011(19) -0.0005(18) 0.0018(18)
B4 0.016(2) 0.022(2) 0.020(2) 0.002(2) 0.0009(17) 0.0022(19)
B5 0.021(2) 0.023(2) 0.023(2) 0.001(2) -0.0035(19) -0.0099(19)
B6 0.027(2) 0.019(2) 0.017(2) -0.0003(19) 0.0028(19) 0.0020(19)
B7 0.023(2) 0.023(2) 0.017(2) 0.006(2) -0.0025(18) 0.000(2)
B8 0.023(2) 0.024(2) 0.022(2) 0.002(2) -0.0007(19) -0.001(2)
B9 0.021(2) 0.032(3) 0.021(2) 0.000(2) 0.0014(19) -0.004(2)
B10 0.031(3) 0.024(2) 0.019(2) -0.003(2) -0.006(2) -0.005(2)
B11 0.030(2) 0.024(2) 0.0101(18) 0.0047(18) 0.0000(17) 0.001(2)
B12 0.024(2) 0.024(2) 0.0123(19) 0.0008(18) -0.0013(17) -0.0034(19)
C1 0.0159(18) 0.0180(19) 0.0163(17) -0.0022(16) 0.0023(15) -0.0008(15)
C2 0.0182(18) 0.020(2) 0.0133(17) 0.0024(16) 0.0028(15) 0.0007(16)
C3 0.0153(17) 0.0175(18) 0.0167(17) 0.0041(16) 0.0024(14) -0.0006(16)
C4 0.0152(18) 0.0176(19) 0.0210(18) 0.0025(16) 0.0023(15) -0.0005(15)
C5 0.0141(18) 0.0209(19) 0.0125(16) -0.0006(15) -0.0006(14) -0.0014(15)
C6 0.0178(19) 0.030(2) 0.0226(19) 0.0021(18) -0.0011(16) 0.0082(18)
C7 0.031(3) 0.021(2) 0.066(3) -0.005(2) -0.018(2) 0.004(2)
C11 0.0200(19) 0.022(2) 0.0171(18) 0.0011(16) 0.0014(15) -0.0002(16)
C12 0.041(2) 0.0180(19) 0.0174(18) 0.0029(17) 0.0043(18) 0.0094(18)
C13 0.037(2) 0.026(2) 0.0174(18) -0.0006(17) 0.0092(18) -0.0002(19)
C14 0.031(2) 0.023(2) 0.0206(19) 0.0008(18) 0.0003(17) -0.0053(18)

loop_
_atom_type_symbol
_atom_type_description
_atom_type_scat_dispersion_real
_atom_type_scat_dispersion_imag
_atom_type_scat_source
C C 0.0181 0.0091 'International Tables Vol C Tables 4.2.6.8 and 6.1.1.4'
H H 0.0000 0.0000 'International Tables Vol C Tables 4.2.6.8 and 6.1.1.4'
B B 0.0090 0.0039 'International Tables Vol C Tables 4.2.6.8 and 6.1.1.4'
O O 0.0492 0.0322 'International Tables Vol C Tables 4.2.6.8 and 6.1.1.4'
S S 0.3331 0.5567 'International Tables Vol C Tables 4.2.6.8 and 6.1.1.4'

loop_
_geom_angle_atom_site_label_1
_geom_angle_atom_site_label_2
_geom_angle_atom_site_label_3
_geom_angle
C14 S1 C11 91.74(19)
C5 O2 C6 114.7(3)
B7 B3 B4 107.8(3)
B8 B3 B4 60.1(2)
B8 B3 B7 60.3(2)
C1 B3 B4 57.7(2)
C1 B3 B7 104.2(3)
C1 B3 B8 104.1(3)
C2 B3 B4 103.2(3)
C2 B3 B7 58.2(2)
C2 B3 B8 104.1(3)
C2 B3 C1 56.6(2)
B3 B4 B5 108.8(3)
B8 B4 B3 59.1(2)
B8 B4 B5 108.1(3)
B8 B4 B9 60.4(2)
B9 B4 B3 107.9(3)
B9 B4 B5 59.8(3)
C1 B4 B3 60.2(2)
C1 B4 B5 58.5(2)
C1 B4 B8 105.3(3)
C1 B4 B9 104.9(3)
B6 B5 B4 107.5(3)
B6 B5 B9 107.4(3)
B6 B5 B10 59.5(3)
B9 B5 B4 59.6(2)
B9 B5 B10 60.2(3)
B10 B5 B4 107.8(3)
C1 B5 B4 58.3(2)
C1 B5 B6 59.2(2)
C1 B5 B9 104.6(3)
C1 B5 B10 105.3(3)
B10 B6 B5 60.6(3)
B11 B6 B5 108.9(3)
B11 B6 B10 60.6(3)
C1 B6 B5 58.8(2)
C1 B6 B10 105.8(3)
C1 B6 B11 105.4(3)
C2 B6 B5 105.2(3)
C2 B6 B10 105.3(3)
C2 B6 B11 58.4(2)
C2 B6 C1 57.7(2)
B8 B7 B3 59.1(3)
B11 B7 B3 108.5(3)
B11 B7 B8 108.0(3)
B11 B7 B12 59.8(3)
B12 B7 B3 108.2(3)
B12 B7 B8 60.6(2)
C2 B7 B3 59.2(2)
C2 B7 B8 103.9(3)
C2 B7 B11 58.3(2)
C2 B7 B12 104.2(3)
B3 B8 B4 60.8(2)
B3 B8 B7 60.6(2)
B3 B8 B9 109.0(3)
B3 B8 B12 108.5(3)
B4 B8 B7 108.6(3)
B4 B8 B9 59.9(2)
B4 B8 B12 107.9(3)
B7 B8 B9 107.8(3)
B7 B8 B12 59.5(2)
B9 B8 B12 60.0(2)
B4 B9 B5 60.5(3)
B4 B9 B8 59.7(2)
B4 B9 B10 108.4(3)
B4 B9 B12 108.0(3)
B5 B9 B8 108.2(3)
B5 B9 B10 60.0(3)
B5 B9 B12 107.8(3)
B8 B9 B10 108.0(3)
B8 B9 B12 60.2(3)
B10 B9 B12 59.6(3)
B5 B10 B9 59.8(3)
B6 B10 B5 59.8(3)
B6 B10 B9 107.3(3)
B6 B10 B11 59.7(2)
B6 B10 B12 107.4(3)
B11 B10 B5 107.6(3)
B11 B10 B9 107.3(3)
B12 B10 B5 108.1(3)
B12 B10 B9 60.2(3)
B12 B10 B11 59.5(3)
B6 B11 B7 108.9(3)
B6 B11 B10 59.7(3)
B6 B11 B12 108.0(3)
B7 B11 B10 108.8(3)
B12 B11 B7 60.3(3)
B12 B11 B10 60.2(3)
C2 B11 B6 59.1(2)
C2 B11 B7 59.2(2)
C2 B11 B10 105.1(3)
C2 B11 B12 105.1(3)
B7 B12 B8 59.9(2)
B7 B12 B9 108.1(3)
B7 B12 B10 108.6(3)
B9 B12 B8 59.8(2)
B10 B12 B8 108.1(3)
B10 B12 B9 60.1(3)
B11 B12 B7 59.9(3)
B11 B12 B8 107.5(3)
B11 B12 B9 107.9(3)
B11 B12 B10 60.3(3)
B4 C1 B3 62.1(2)
B4 C1 B5 63.2(3)
B4 C1 B6 113.6(3)
B5 C1 B3 114.1(3)
B5 C1 B6 62.0(2)
B6 C1 B3 113.0(3)
C2 C1 B3 60.8(2)
C2 C1 B4 109.9(3)
C2 C1 B5 110.1(3)
C2 C1 B6 60.7(2)
C3 C1 B3 116.8(3)
C3 C1 B4 123.1(3)
C3 C1 B5 122.5(3)
C3 C1 B6 116.6(3)
C3 C1 C2 116.8(3)
B6 C2 B3 115.3(3)
B6 C2 B7 114.4(3)
B7 C2 B3 62.5(2)
B11 C2 B3 114.6(3)
B11 C2 B6 62.5(2)
B11 C2 B7 62.5(2)
C1 C2 B3 62.6(2)
C1 C2 B6 61.7(2)
C1 C2 B7 112.3(3)
C1 C2 B11 111.9(3)
C4 C3 C1 121.4(3)
C4 C3 C5 122.3(3)
C5 C3 C1 116.3(3)
C3 C4 C11 129.2(4)
O1 C5 O2 125.3(4)
O1 C5 C3 122.6(3)
O2 C5 C3 112.1(3)
O2 C6 C7 107.4(3)
C4 C11 S1 125.6(3)
C12 C11 S1 110.9(3)
C12 C11 C4 123.4(4)
C11 C12 C13 111.0(4)
C14 C13 C12 114.3(4)
C13 C14 S1 112.1(3)

loop_
_geom_bond_atom_site_label_1
_geom_bond_atom_site_label_2
_geom_bond_distance
S1 C11 1.738(4)
S1 C14 1.717(4)
O1 C5 1.211(4)
O2 C5 1.329(4)
O2 C6 1.467(4)
B3 B4 1.786(6)
B3 B7 1.781(6)
B3 B8 1.755(6)
B3 C1 1.754(6)
B3 C2 1.725(5)
B4 B5 1.791(6)
B4 B8 1.773(6)
B4 B9 1.775(6)
B4 C1 1.708(5)
B5 B6 1.767(6)
B5 B9 1.778(6)
B5 B10 1.781(6)
B5 C1 1.711(5)
B6 B10 1.761(6)
B6 B11 1.761(6)
B6 C1 1.720(5)
B6 C2 1.703(6)
B7 B8 1.777(6)
B7 B11 1.763(6)
B7 B12 1.770(6)
B7 C2 1.707(5)
B8 B9 1.784(6)
B8 B12 1.790(6)
B9 B10 1.785(7)
B9 B12 1.786(6)
B10 B11 1.777(6)
B10 B12 1.775(7)
B11 B12 1.762(6)
B11 C2 1.692(5)
C1 C2 1.651(5)
C1 C3 1.507(5)
C3 C4 1.334(5)
C3 C5 1.504(5)
C4 C11 1.457(5)
C6 C7 1.489(5)
C11 C12 1.403(5)
C12 C13 1.422(5)
C13 C14 1.347(6)

loop_
_geom_torsion_atom_site_label_1
_geom_torsion_atom_site_label_2
_geom_torsion_atom_site_label_3
_geom_torsion_atom_site_label_4
_geom_torsion
S1 C11 C12 C13 -0.9(4)
B3 B4 B5 B6 0.0(4)
B3 B4 B5 B9 100.3(3)
B3 B4 B5 B10 62.8(4)
B3 B4 B5 C1 -34.5(3)
B3 B4 B8 B7 -38.6(3)
B3 B4 B8 B9 -138.9(3)
B3 B4 B8 B12 -101.6(3)
B3 B4 B9 B5 -101.7(3)
B3 B4 B9 B8 36.3(3)
B3 B4 B9 B10 -64.2(4)
B3 B4 B9 B12 -1.1(4)
B3 B4 C1 B5 141.8(3)
B3 B4 C1 B6 104.5(3)
B3 B4 C1 C2 38.7(3)
B3 B4 C1 C3 -105.3(4)
B3 B7 B8 B4 38.8(3)
B3 B7 B8 B9 102.1(3)
B3 B7 B8 B12 139.0(3)
B3 B7 B11 B6 -0.4(4)
B3 B7 B11 B10 -63.8(4)
B3 B7 B11 B12 -100.8(3)
B3 B7 B11 C2 32.9(3)
B3 B7 B12 B8 -36.3(3)
B3 B7 B12 B9 0.5(4)
B3 B7 B12 B10 64.3(4)
B3 B7 B12 B11 101.2(3)
B3 B7 C2 B6 -107.1(3)
B3 B7 C2 B11 -143.2(3)
B3 B7 C2 C1 -39.2(3)
B3 B8 B9 B4 -37.4(3)
B3 B8 B9 B5 0.4(4)
B3 B8 B9 B10 63.8(4)
B3 B8 B9 B12 100.8(3)
B3 B8 B12 B7 37.0(3)
B3 B8 B12 B9 -101.7(3)
B3 B8 B12 B10 -64.4(4)
B3 B8 B12 B11 -0.7(4)
B3 C1 C2 B6 145.8(3)
B3 C1 C2 B7 39.2(3)
B3 C1 C2 B11 107.3(3)
B3 C1 C3 C4 -68.0(5)
B3 C1 C3 C5 109.8(4)
B4 B3 B7 B8 -38.2(3)
B4 B3 B7 B11 62.2(4)
B4 B3 B7 B12 -1.2(4)
B4 B3 B7 C2 94.7(3)
B4 B3 B8 B7 137.2(3)
B4 B3 B8 B9 36.9(3)
B4 B3 B8 B12 100.6(3)
B4 B3 C1 B5 -37.2(3)
B4 B3 C1 B6 -105.5(3)
B4 B3 C1 C2 -137.6(3)
B4 B3 C1 C3 115.2(4)
B4 B3 C2 B6 2.6(4)
B4 B3 C2 B7 -103.0(3)
B4 B3 C2 B11 -67.2(4)
B4 B3 C2 C1 35.8(3)
B4 B5 B6 B10 100.8(3)
B4 B5 B6 B11 62.8(4)
B4 B5 B6 C1 -34.2(3)
B4 B5 B6 C2 1.5(4)
B4 B5 B9 B8 -37.4(3)
B4 B5 B9 B10 -138.1(3)
B4 B5 B9 B12 -101.0(3)
B4 B5 B10 B6 -100.2(3)
B4 B5 B10 B9 37.2(3)
B4 B5 B10 B11 -62.9(4)
B4 B5 B10 B12 -0.2(4)
B4 B5 C1 B3 36.7(3)
B4 B5 C1 B6 141.0(3)
B4 B5 C1 C2 102.8(3)
B4 B5 C1 C3 -113.8(4)
B4 B8 B9 B5 37.7(3)
B4 B8 B9 B10 101.2(3)
B4 B8 B9 B12 138.2(3)
B4 B8 B12 B7 101.4(3)
B4 B8 B12 B9 -37.3(3)
B4 B8 B12 B10 0.0(4)
B4 B8 B12 B11 63.7(4)
B4 B9 B10 B5 -37.8(3)
B4 B9 B10 B6 0.0(4)
B4 B9 B10 B11 62.8(4)
B4 B9 B10 B12 100.5(3)
B4 B9 B12 B7 0.3(4)
B4 B9 B12 B8 37.2(3)
B4 B9 B12 B10 -101.2(3)
B4 B9 B12 B11 -63.0(4)
B4 C1 C2 B3 -39.3(3)
B4 C1 C2 B6 106.5(3)
B4 C1 C2 B7 -0.1(4)
B4 C1 C2 B11 68.0(4)
B4 C1 C3 C4 4.7(6)
B4 C1 C3 C5 -177.5(3)
B5 B4 B8 B3 101.5(3)
B5 B4 B8 B7 62.9(4)
B5 B4 B8 B9 -37.4(3)
B5 B4 B8 B12 -0.1(4)
B5 B4 B9 B8 138.1(3)
B5 B4 B9 B10 37.5(3)
B5 B4 B9 B12 100.7(4)
B5 B4 C1 B3 -141.8(3)
B5 B4 C1 B6 -37.3(3)
B5 B4 C1 C2 -103.1(3)
B5 B4 C1 C3 112.9(4)
B5 B6 B10 B9 -37.8(3)
B5 B6 B10 B11 -138.1(3)
B5 B6 B10 B12 -101.2(4)
B5 B6 B11 B7 -63.3(4)
B5 B6 B11 B10 38.0(3)
B5 B6 B11 B12 0.6(4)
B5 B6 B11 C2 -96.5(3)
B5 B6 C1 B3 106.1(3)
B5 B6 C1 B4 37.8(3)
B5 B6 C1 C2 138.2(3)
B5 B6 C1 C3 -114.5(4)
B5 B6 C2 B3 -2.7(4)
B5 B6 C2 B7 67.1(4)
B5 B6 C2 B11 103.2(3)
B5 B6 C2 C1 -36.2(3)
B5 B9 B10 B6 37.8(3)
B5 B9 B10 B11 100.6(3)
B5 B9 B10 B12 138.3(3)
B5 B9 B12 B7 64.3(4)
B5 B9 B12 B8 101.2(3)
B5 B9 B12 B10 -37.2(3)
B5 B9 B12 B11 1.0(4)
B5 B10 B11 B6 -37.3(3)
B5 B10 B11 B7 64.0(4)
B5 B10 B11 B12 101.0(4)
B5 B10 B11 C2 2.0(4)
B5 B10 B12 B7 -63.3(4)
B5 B10 B12 B8 0.1(4)
B5 B10 B12 B9 37.2(3)
B5 B10 B12 B11 -100.1(3)
B5 C1 C2 B3 -107.1(3)
B5 C1 C2 B6 38.8(3)
B5 C1 C2 B7 -67.8(4)
B5 C1 C2 B11 0.2(4)
B5 C1 C3 C4 81.8(5)
B5 C1 C3 C5 -100.4(4)
B6 B5 B9 B4 100.4(3)
B6 B5 B9 B8 63.0(4)
B6 B5 B9 B10 -37.7(3)
B6 B5 B9 B12 -0.6(4)
B6 B5 B10 B9 137.4(3)
B6 B5 B10 B11 37.2(3)
B6 B5 B10 B12 100.0(4)
B6 B5 C1 B3 -104.3(3)
B6 B5 C1 B4 -141.0(3)
B6 B5 C1 C2 -38.2(3)
B6 B5 C1 C3 105.2(4)
B6 B10 B11 B7 101.3(3)
B6 B10 B11 B12 138.3(3)
B6 B10 B11 C2 39.3(3)
B6 B10 B12 B7 -0.2(4)
B6 B10 B12 B8 63.3(4)
B6 B10 B12 B9 100.4(4)
B6 B10 B12 B11 -37.0(3)
B6 B11 B12 B7 -101.9(3)
B6 B11 B12 B8 -64.1(4)
B6 B11 B12 B9 -1.0(4)
B6 B11 B12 B10 37.1(3)
B6 B11 C2 B3 107.0(3)
B6 B11 C2 B7 142.8(3)
B6 B11 C2 C1 38.2(3)
B6 C1 C2 B3 -145.8(3)
B6 C1 C2 B7 -106.6(3)
B6 C1 C2 B11 -38.5(3)
B6 C1 C3 C4 154.1(4)
B6 C1 C3 C5 -28.1(5)
B7 B3 B4 B5 -62.0(4)
B7 B3 B4 B8 38.3(3)
B7 B3 B4 B9 1.4(4)
B7 B3 B4 C1 -95.8(3)
B7 B3 B8 B4 -137.2(3)
B7 B3 B8 B9 -100.3(4)
B7 B3 B8 B12 -36.6(3)
B7 B3 C1 B4 102.3(3)
B7 B3 C1 B5 65.2(4)
B7 B3 C1 B6 -3.2(4)
B7 B3 C1 C2 -35.3(3)
B7 B3 C1 C3 -142.5(3)
B7 B3 C2 B6 105.6(3)
B7 B3 C2 B11 35.8(3)
B7 B3 C2 C1 138.8(3)
B7 B8 B9 B4 -101.5(3)
B7 B8 B9 B5 -63.8(4)
B7 B8 B9 B10 -0.4(4)
B7 B8 B9 B12 36.7(3)
B7 B8 B12 B9 -138.7(3)
B7 B8 B12 B10 -101.4(3)
B7 B8 B12 B11 -37.7(3)
B7 B11 B12 B8 37.7(3)
B7 B11 B12 B9 100.9(3)
B7 B11 B12 B10 139.0(3)
B7 B11 C2 B3 -35.8(3)
B7 B11 C2 B6 -142.8(3)
B7 B11 C2 C1 -104.6(3)
B8 B3 B4 B5 -100.3(3)
B8 B3 B4 B9 -36.9(3)
B8 B3 B4 C1 -134.1(3)
B8 B3 B7 B11 100.4(4)
B8 B3 B7 B12 37.0(3)
B8 B3 B7 C2 132.9(3)
B8 B3 C1 B4 39.9(3)
B8 B3 C1 B5 2.7(4)
B8 B3 C1 B6 -65.6(4)
B8 B3 C1 C2 -97.7(3)
B8 B3 C1 C3 155.0(3)
B8 B3 C2 B6 64.6(4)
B8 B3 C2 B7 -41.0(3)
B8 B3 C2 B11 -5.2(4)
B8 B3 C2 C1 97.8(3)
B8 B4 B5 B6 -62.6(4)
B8 B4 B5 B9 37.7(3)
B8 B4 B5 B10 0.2(4)
B8 B4 B5 C1 -97.1(3)
B8 B4 B9 B5 -138.1(3)
B8 B4 B9 B10 -100.6(4)
B8 B4 B9 B12 -37.4(3)
B8 B4 C1 B3 -39.7(3)
B8 B4 C1 B5 102.2(3)
B8 B4 C1 B6 64.8(4)
B8 B4 C1 C2 -1.0(4)
B8 B4 C1 C3 -144.9(3)
B8 B7 B11 B6 62.2(4)
B8 B7 B11 B10 -1.2(4)
B8 B7 B11 B12 -38.2(3)
B8 B7 B11 C2 95.5(3)
B8 B7 B12 B9 36.9(3)
B8 B7 B12 B10 100.6(3)
B8 B7 B12 B11 137.6(3)
B8 B7 C2 B3 40.3(3)
B8 B7 C2 B6 -66.8(4)
B8 B7 C2 B11 -102.8(3)
B8 B7 C2 C1 1.1(4)
B8 B9 B10 B5 -101.0(3)
B8 B9 B10 B6 -63.2(4)
B8 B9 B10 B11 -0.4(4)
B8 B9 B10 B12 37.3(3)
B8 B9 B12 B7 -36.9(3)
B8 B9 B12 B10 -138.4(3)
B8 B9 B12 B11 -100.2(3)
B9 B4 B5 B6 -100.3(3)
B9 B4 B5 B10 -37.5(3)
B9 B4 B5 C1 -134.8(3)
B9 B4 B8 B3 138.9(3)
B9 B4 B8 B7 100.3(4)
B9 B4 B8 B12 37.3(3)
B9 B4 C1 B3 -102.4(3)
B9 B4 C1 B5 39.4(3)
B9 B4 C1 B6 2.1(4)
B9 B4 C1 C2 -63.7(4)
B9 B4 C1 C3 152.3(3)
B9 B5 B6 B10 38.0(3)
B9 B5 B6 B11 0.0(4)
B9 B5 B6 C1 -97.0(3)
B9 B5 B6 C2 -61.3(4)
B9 B5 B10 B6 -137.4(3)
B9 B5 B10 B11 -100.2(4)
B9 B5 B10 B12 -37.4(3)
B9 B5 C1 B3 -2.5(4)
B9 B5 C1 B4 -39.3(3)
B9 B5 C1 B6 101.8(3)
B9 B5 C1 C2 63.6(4)
B9 B5 C1 C3 -153.0(3)
B9 B8 B12 B7 138.7(3)
B9 B8 B12 B10 37.3(3)
B9 B8 B12 B11 101.0(3)
B9 B10 B11 B6 -100.3(3)
B9 B10 B11 B7 1.0(4)
B9 B10 B11 B12 38.0(3)
B9 B10 B11 C2 -61.0(4)
B9 B10 B12 B7 -100.6(3)
B9 B10 B12 B8 -37.1(3)
B9 B10 B12 B11 -137.4(3)
B10 B5 B6 B11 -38.0(3)
B10 B5 B6 C1 -134.9(3)
B10 B5 B6 C2 -99.3(3)
B10 B5 B9 B4 138.1(3)
B10 B5 B9 B8 100.7(4)
B10 B5 B9 B12 37.1(3)
B10 B5 C1 B3 -65.0(4)
B10 B5 C1 B4 -101.8(3)
B10 B5 C1 B6 39.2(3)
B10 B5 C1 C2 1.0(4)
B10 B5 C1 C3 144.4(4)
B10 B6 B11 B7 -101.3(4)
B10 B6 B11 B12 -37.4(3)
B10 B6 B11 C2 -134.5(3)
B10 B6 C1 B3 66.2(4)
B10 B6 C1 B4 -2.1(4)
B10 B6 C1 B5 -39.9(3)
B10 B6 C1 C2 98.4(3)
B10 B6 C1 C3 -154.4(3)
B10 B6 C2 B3 -65.8(4)
B10 B6 C2 B7 4.0(4)
B10 B6 C2 B11 40.1(3)
B10 B6 C2 C1 -99.3(3)
B10 B9 B12 B7 101.5(3)
B10 B9 B12 B8 138.4(3)
B10 B9 B12 B11 38.2(3)
B10 B11 B12 B7 -139.0(3)
B10 B11 B12 B8 -101.3(3)
B10 B11 B12 B9 -38.1(3)
B10 B11 C2 B3 67.4(4)
B10 B11 C2 B6 -39.6(3)
B10 B11 C2 B7 103.2(4)
B10 B11 C2 C1 -1.4(4)
B11 B6 B10 B5 138.1(3)
B11 B6 B10 B9 100.3(4)
B11 B6 B10 B12 36.9(3)
B11 B6 C1 B3 3.0(4)
B11 B6 C1 B4 -65.3(4)
B11 B6 C1 B5 -103.1(3)
B11 B6 C1 C2 35.2(3)
B11 B6 C1 C3 142.4(3)
B11 B6 C2 B3 -105.9(3)
B11 B6 C2 B7 -36.1(3)
B11 B6 C2 C1 -139.3(3)
B11 B7 B8 B3 -101.2(3)
B11 B7 B8 B4 -62.4(4)
B11 B7 B8 B9 1.0(4)
B11 B7 B8 B12 37.9(3)
B11 B7 B12 B8 -137.6(3)
B11 B7 B12 B9 -100.7(3)
B11 B7 B12 B10 -37.0(3)
B11 B7 C2 B3 143.2(3)
B11 B7 C2 B6 36.1(3)
B11 B7 C2 C1 103.9(3)
B11 B10 B12 B7 36.8(3)
B11 B10 B12 B8 100.2(3)
B11 B10 B12 B9 137.4(3)
B12 B7 B8 B3 -139.0(3)
B12 B7 B8 B4 -100.3(3)
B12 B7 B8 B9 -36.9(3)
B12 B7 B11 B6 100.4(4)
B12 B7 B11 B10 37.0(3)
B12 B7 B11 C2 133.7(3)
B12 B7 C2 B3 103.0(3)
B12 B7 C2 B6 -4.1(4)
B12 B7 C2 B11 -40.2(3)
B12 B7 C2 C1 63.8(4)
B12 B8 B9 B4 -138.2(3)
B12 B8 B9 B5 -100.5(4)
B12 B8 B9 B10 -37.0(3)
B12 B9 B10 B5 -138.3(3)
B12 B9 B10 B6 -100.5(3)
B12 B9 B10 B11 -37.7(3)
B12 B10 B11 B6 -138.3(3)
B12 B10 B11 B7 -37.0(3)
B12 B10 B11 C2 -99.0(3)
B12 B11 C2 B3 4.8(4)
B12 B11 C2 B6 -102.2(3)
B12 B11 C2 B7 40.6(3)
B12 B11 C2 C1 -64.0(4)
C1 B3 B4 B5 33.8(3)
C1 B3 B4 B8 134.1(3)
C1 B3 B4 B9 97.2(3)
C1 B3 B7 B8 -98.3(3)
C1 B3 B7 B11 2.1(4)
C1 B3 B7 B12 -61.3(4)
C1 B3 B7 C2 34.6(3)
C1 B3 B8 B4 -38.7(3)
C1 B3 B8 B7 98.5(3)
C1 B3 B8 B9 -1.8(4)
C1 B3 B8 B12 61.9(4)
C1 B3 C2 B6 -33.2(3)
C1 B3 C2 B7 -138.8(3)
C1 B3 C2 B11 -103.0(3)
C1 B4 B5 B6 34.5(3)
C1 B4 B5 B9 134.8(3)
C1 B4 B5 B10 97.3(3)
C1 B4 B8 B3 40.2(3)
C1 B4 B8 B7 1.6(4)
C1 B4 B8 B9 -98.7(3)
C1 B4 B8 B12 -61.4(4)
C1 B4 B9 B5 -38.8(3)
C1 B4 B9 B8 99.3(3)
C1 B4 B9 B10 -1.2(4)
C1 B4 B9 B12 61.9(4)
C1 B5 B6 B10 134.9(3)
C1 B5 B6 B11 96.9(3)
C1 B5 B6 C2 35.7(3)
C1 B5 B9 B4 38.6(3)
C1 B5 B9 B8 1.2(4)
C1 B5 B9 B10 -99.5(3)
C1 B5 B9 B12 -62.4(4)
C1 B5 B10 B6 -39.1(3)
C1 B5 B10 B9 98.3(3)
C1 B5 B10 B11 -1.9(4)
C1 B5 B10 B12 60.9(4)
C1 B6 B10 B5 39.0(3)
C1 B6 B10 B9 1.2(4)
C1 B6 B10 B11 -99.1(3)
C1 B6 B10 B12 -62.2(4)
C1 B6 B11 B7 -1.6(4)
C1 B6 B11 B10 99.7(3)
C1 B6 B11 B12 62.4(4)
C1 B6 B11 C2 -34.8(3)
C1 B6 C2 B3 33.5(3)
C1 B6 C2 B7 103.3(3)
C1 B6 C2 B11 139.3(3)
C1 C3 C4 C11 175.3(4)
C1 C3 C5 O1 -69.6(5)
C1 C3 C5 O2 109.9(4)
C2 B3 B4 B5 -1.5(4)
C2 B3 B4 B8 98.8(3)
C2 B3 B4 B9 61.9(4)
C2 B3 B4 C1 -35.3(2)
C2 B3 B7 B8 -132.9(3)
C2 B3 B7 B11 -32.5(3)
C2 B3 B7 B12 -95.9(3)
C2 B3 B8 B4 -97.3(3)
C2 B3 B8 B7 39.9(3)
C2 B3 B8 B9 -60.3(4)
C2 B3 B8 B12 3.3(4)
C2 B3 C1 B4 137.6(3)
C2 B3 C1 B5 100.5(3)
C2 B3 C1 B6 32.1(3)
C2 B3 C1 C3 -107.2(3)
C2 B6 B10 B5 99.1(3)
C2 B6 B10 B9 61.3(4)
C2 B6 B10 B11 -39.0(3)
C2 B6 B10 B12 -2.1(4)
C2 B6 B11 B7 33.3(3)
C2 B6 B11 B10 134.5(3)
C2 B6 B11 B12 97.2(3)
C2 B6 C1 B3 -32.2(3)
C2 B6 C1 B4 -100.5(3)
C2 B6 C1 B5 -138.2(3)
C2 B6 C1 C3 107.3(3)
C2 B7 B8 B3 -40.4(3)
C2 B7 B8 B4 -1.6(4)
C2 B7 B8 B9 61.8(4)
C2 B7 B8 B12 98.6(3)
C2 B7 B11 B6 -33.2(3)
C2 B7 B11 B10 -96.7(3)
C2 B7 B11 B12 -133.7(3)
C2 B7 B12 B8 -98.1(3)
C2 B7 B12 B9 -61.3(4)
C2 B7 B12 B10 2.4(4)
C2 B7 B12 B11 39.4(3)
C2 B11 B12 B7 -40.0(3)
C2 B11 B12 B8 -2.3(4)
C2 B11 B12 B9 60.9(4)
C2 B11 B12 B10 99.0(3)
C2 C1 C3 C4 -137.0(4)
C2 C1 C3 C5 40.8(5)
C3 C1 C2 B3 107.2(4)
C3 C1 C2 B6 -107.0(4)
C3 C1 C2 B7 146.4(3)
C3 C1 C2 B11 -145.5(3)
C3 C4 C11 S1 -13.8(6)
C3 C4 C11 C12 167.8(4)
C4 C3 C5 O1 108.2(5)
C4 C3 C5 O2 -72.3(5)
C4 C11 C12 C13 177.6(4)
C5 O2 C6 C7 173.0(3)
C5 C3 C4 C11 -2.4(6)
C6 O2 C5 O1 -4.1(5)
C6 O2 C5 C3 176.3(3)
C11 S1 C14 C13 0.0(3)
C11 C12 C13 C14 1.0(5)
C12 C13 C14 S1 -0.5(5)
C14 S1 C11 C4 -178.0(4)
C14 S1 C11 C12 0.6(3)
